data_4034670
loop_
_publ_author_name
'Wang, Jin-Rong'
'Jiang, Xiao-Li'
'Hang, Qing-Qing'
'Zhang, Shu'
'Mei, Guang-Jian'
'Shi, Feng'

_publ_section_title
;
 Catalytic Asymmetric Conjugate Addition of Indoles to para-Quinone
 Methide Derivatives.
;
_journal_issue 12
_journal_name_full 'The Journal of organic chemistry'
_journal_page_first 7829
_journal_page_last 7839
_journal_paper_doi 10.1021/acs.joc.9b00710
_journal_volume 84
_journal_year 2019
_chemical_absolute_configuration rmad
_chemical_formula_moiety 'C30 H35 N O3'
_chemical_formula_sum 'C30 H35 N O3'
_chemical_formula_weight 457.59
_space_group_crystal_system orthorhombic
_space_group_IT_number 19
_space_group_name_Hall 'P 2ac 2ab'
_space_group_name_H-M_alt 'P 21 21 21'
_atom_sites_solution_hydrogens mixed
_atom_sites_solution_primary dual
_audit_creation_date 2019-01-23
_audit_creation_method
;
Olex2 1.2
(compiled 2018.05.29 svn.r3508 for OlexSys, GUI svn.r5506)
;
_cell_angle_alpha 90
_cell_angle_beta 90
_cell_angle_gamma 90
_cell_formula_units_Z 4
_cell_length_a 8.70720(10)
_cell_length_b 15.9416(2)
_cell_length_c 18.7685(3)
_cell_measurement_reflns_used 9932
_cell_measurement_temperature 170(2)
_cell_measurement_theta_max 54.966
_cell_measurement_theta_min 4.758
_cell_volume 2605.19(6)
_computing_cell_refinement 'SAINT v8.37A (Bruker, 2015)'
_computing_data_reduction 'SAINT v8.37A (Bruker, 2015)'
_computing_molecular_graphics 'Olex2 (Dolomanov et al., 2009)'
_computing_publication_material 'Olex2 (Dolomanov et al., 2009)'
_computing_structure_refinement 'ShelXL (Sheldrick, 2015)'
_computing_structure_solution 'ShelXT (Sheldrick, 2015)'
_diffrn_ambient_temperature 169.91
_diffrn_measured_fraction_theta_full 0.995
_diffrn_measured_fraction_theta_max 0.995
_diffrn_measurement_device_type 'Bruker D8 Venture'
_diffrn_measurement_method '\f and \w scans'
_diffrn_radiation_type GaK\a
_diffrn_radiation_wavelength 1.34139
_diffrn_reflns_av_R_equivalents 0.0449
_diffrn_reflns_av_unetI/netI 0.0478
_diffrn_reflns_Laue_measured_fraction_full 0.995
_diffrn_reflns_Laue_measured_fraction_max 0.995
_diffrn_reflns_limit_h_max 10
_diffrn_reflns_limit_h_min -9
_diffrn_reflns_limit_k_max 19
_diffrn_reflns_limit_k_min -18
_diffrn_reflns_limit_l_max 22
_diffrn_reflns_limit_l_min -22
_diffrn_reflns_number 32922
_diffrn_reflns_point_group_measured_fraction_full 0.997
_diffrn_reflns_point_group_measured_fraction_max 0.997
_diffrn_reflns_theta_full 53.594
_diffrn_reflns_theta_max 54.946
_diffrn_reflns_theta_min 4.098
_diffrn_standards_number 0
_exptl_absorpt_coefficient_mu 0.376
_exptl_absorpt_correction_T_max 0.7508
_exptl_absorpt_correction_T_min 0.6277
_exptl_absorpt_correction_type multi-scan
_exptl_absorpt_process_details
'SADABS-2016/2 (Bruker,2016/2) was used for absorption correction. wR2(int) was 0.1078 before and 0.0545 after correction. The Ratio of minimum to maximum transmission is 0.8360. The \l/2 correction factor is Not present.'
_exptl_crystal_colour colourless
_exptl_crystal_density_diffrn 1.167
_exptl_crystal_description block
_exptl_crystal_F_000 984
_exptl_crystal_size_max 0.1
_exptl_crystal_size_mid 0.08
_exptl_crystal_size_min 0.05
_refine_diff_density_max 0.144
_refine_diff_density_min -0.165
_refine_diff_density_rms 0.035
_refine_ls_abs_structure_details
;
 Flack x determined using 1844 quotients [(I+)-(I-)]/[(I+)+(I-)]
 (Parsons, Flack and Wagner, Acta Cryst. B69 (2013) 249-259).
;
_refine_ls_abs_structure_Flack 0.09(10)
_refine_ls_extinction_method none
_refine_ls_goodness_of_fit_ref 1.070
_refine_ls_hydrogen_treatment mixed
_refine_ls_matrix_type full
_refine_ls_number_parameters 319
_refine_ls_number_reflns 4944
_refine_ls_number_restraints 0
_refine_ls_restrained_S_all 1.070
_refine_ls_R_factor_all 0.0401
_refine_ls_R_factor_gt 0.0349
_refine_ls_shift/su_max 0.000
_refine_ls_shift/su_mean 0.000
_refine_ls_structure_factor_coef Fsqd
_refine_ls_weighting_details 'w=1/[\s^2^(Fo^2^)+(0.0287P)^2^+0.3544P] where P=(Fo^2^+2Fc^2^)/3'
_refine_ls_weighting_scheme calc
_refine_ls_wR_factor_gt 0.0821
_refine_ls_wR_factor_ref 0.0858
_reflns_Friedel_coverage 0.762
_reflns_Friedel_fraction_full 0.999
_reflns_Friedel_fraction_max 0.999
_reflns_number_gt 4542
_reflns_number_total 4944
_reflns_threshold_expression 'I > 2\s(I)'
_cod_data_source_file jo9b00710_si_002.cif
_cod_data_source_block 190123sf_0m
_cod_database_code 4034670
_shelx_shelxl_version_number 2016/6
_shelx_space_group_comment
;
The symmetry employed for this shelxl refinement is uniquely defined
by the following loop, which should always be used as a source of
symmetry information in preference to the above space-group names.
They are only intended as comments.
;
_shelx_estimated_absorpt_t_max 0.981
_shelx_estimated_absorpt_t_min 0.963
_olex2_refinement_description
;
1. Fixed Uiso
 At 1.2 times of:
  All C(H) groups, All N(H) groups
 At 1.5 times of:
  All C(H,H,H) groups, All O(H) groups
2.a Ternary CH refined with riding coordinates:
 C1(H1A)
2.b Aromatic/amide H refined with riding coordinates:
 N1(H1), C3(H3A), C5(H5), C6(H6), C7(H7), C13(H13), C14(H14), C15(H15),
 C16(H16), C18(H18), C22(H22)
2.c Idealised Me refined as rotating group:
 C10(H10A,H10B,H10C), C24(H24A,H24B,H24C), C25(H25A,H25B,H25C), C26(H26A,H26B,
 H26C), C28(H28A,H28B,H28C), C29(H29A,H29B,H29C), C30(H30A,H30B,H30C)
2.d Idealised tetrahedral OH refined as rotating group:
 O3(H3)
;
_olex2_submission_special_instructions 'No special instructions were received'

loop_
_space_group_symop_operation_xyz
'x, y, z'
'-x+1/2, -y, z+1/2'
'-x, y+1/2, -z+1/2'
'x+1/2, -y+1/2, -z'

loop_
_atom_site_label
_atom_site_type_symbol
_atom_site_fract_x
_atom_site_fract_y
_atom_site_fract_z
_atom_site_U_iso_or_equiv
_atom_site_adp_type
_atom_site_occupancy
_atom_site_site_symmetry_order
_atom_site_calc_flag
_atom_site_refinement_flags_posn
O1 O 0.3244(2) 0.03063(9) 0.33700(8) 0.0386(4) Uani 1 1 d .
O2 O 0.7360(2) 0.07154(9) 0.40042(8) 0.0340(4) Uani 1 1 d .
H2 H 0.649(3) 0.0855(16) 0.4170(14) 0.048(8) Uiso 1 1 d .
O3 O 0.1916(2) 0.44637(11) 0.19563(8) 0.0457(5) Uani 1 1 d .
H3 H 0.246759 0.468951 0.164317 0.069 Uiso 1 1 calc GR
N1 N 0.4228(2) 0.19133(11) 0.53405(9) 0.0292(4) Uani 1 1 d .
H1 H 0.426156 0.212599 0.577287 0.035 Uiso 1 1 calc R
C1 C 0.5193(2) 0.18973(12) 0.34113(10) 0.0213(4) Uani 1 1 d .
H1A H 0.494825 0.136766 0.314943 0.026 Uiso 1 1 calc R
C2 C 0.4667(2) 0.17538(12) 0.41718(10) 0.0216(4) Uani 1 1 d .
C3 C 0.5006(2) 0.22208(12) 0.47610(10) 0.0262(4) Uani 1 1 d .
H3A H 0.568020 0.268915 0.476853 0.031 Uiso 1 1 calc R
C4 C 0.3392(2) 0.12243(13) 0.51421(10) 0.0263(4) Uani 1 1 d .
C5 C 0.2449(3) 0.07004(14) 0.55522(12) 0.0344(5) Uani 1 1 d .
H5 H 0.226999 0.080434 0.604366 0.041 Uiso 1 1 calc R
C6 C 0.1802(3) 0.00335(14) 0.52097(13) 0.0388(5) Uani 1 1 d .
H6 H 0.115965 -0.033444 0.547361 0.047 Uiso 1 1 calc R
C7 C 0.2045(3) -0.01317(14) 0.44856(13) 0.0360(5) Uani 1 1 d .
H7 H 0.158796 -0.061019 0.427100 0.043 Uiso 1 1 calc R
C8 C 0.2948(2) 0.03999(13) 0.40830(11) 0.0277(4) Uani 1 1 d .
C9 C 0.3637(2) 0.10998(12) 0.44093(10) 0.0220(4) Uani 1 1 d .
C10 C 0.2614(4) -0.04095(17) 0.30256(15) 0.0555(8) Uani 1 1 d .
H10A H 0.289016 -0.039993 0.251951 0.083 Uiso 1 1 calc GR
H10B H 0.149303 -0.040217 0.307351 0.083 Uiso 1 1 calc GR
H10C H 0.302323 -0.091966 0.324639 0.083 Uiso 1 1 calc GR
C11 C 0.6932(2) 0.20089(12) 0.33476(9) 0.0222(4) Uani 1 1 d .
C12 C 0.7910(2) 0.13983(12) 0.36306(10) 0.0258(4) Uani 1 1 d .
C13 C 0.9482(2) 0.14292(14) 0.35233(12) 0.0330(5) Uani 1 1 d .
H13 H 1.012460 0.100881 0.372295 0.040 Uiso 1 1 calc R
C14 C 1.0118(3) 0.20724(15) 0.31250(12) 0.0366(5) Uani 1 1 d .
H14 H 1.119451 0.208816 0.304251 0.044 Uiso 1 1 calc R
C15 C 0.9184(3) 0.26897(15) 0.28490(12) 0.0347(5) Uani 1 1 d .
H15 H 0.961426 0.313728 0.258096 0.042 Uiso 1 1 calc R
C16 C 0.7606(2) 0.26543(13) 0.29647(10) 0.0275(4) Uani 1 1 d .
H16 H 0.697263 0.308545 0.277546 0.033 Uiso 1 1 calc R
C17 C 0.4294(2) 0.25887(12) 0.30324(10) 0.0222(4) Uani 1 1 d .
C18 C 0.4007(2) 0.25125(13) 0.23077(10) 0.0254(4) Uani 1 1 d .
H18 H 0.436557 0.202718 0.206577 0.031 Uiso 1 1 calc R
C19 C 0.3214(2) 0.31186(14) 0.19218(10) 0.0283(5) Uani 1 1 d .
C20 C 0.2738(2) 0.38369(13) 0.22926(11) 0.0276(4) Uani 1 1 d .
C21 C 0.2970(2) 0.39355(12) 0.30289(10) 0.0241(4) Uani 1 1 d .
C22 C 0.3760(2) 0.32971(12) 0.33809(10) 0.0239(4) Uani 1 1 d .
H22 H 0.393769 0.334995 0.387830 0.029 Uiso 1 1 calc R
C23 C 0.2445(2) 0.47240(12) 0.34370(11) 0.0282(5) Uani 1 1 d .
C24 C 0.3428(3) 0.54727(15) 0.32015(13) 0.0422(6) Uani 1 1 d .
H24A H 0.451068 0.535651 0.330392 0.063 Uiso 1 1 calc GR
H24B H 0.310462 0.597585 0.346142 0.063 Uiso 1 1 calc GR
H24C H 0.329592 0.556417 0.268883 0.063 Uiso 1 1 calc GR
C25 C 0.0740(3) 0.49268(15) 0.33128(13) 0.0381(5) Uani 1 1 d .
H25A H 0.058932 0.510420 0.281780 0.057 Uiso 1 1 calc GR
H25B H 0.042296 0.537947 0.363414 0.057 Uiso 1 1 calc GR
H25C H 0.011955 0.442601 0.340748 0.057 Uiso 1 1 calc GR
C26 C 0.2632(3) 0.46105(14) 0.42463(11) 0.0369(5) Uani 1 1 d .
H26A H 0.202049 0.412911 0.440433 0.055 Uiso 1 1 calc GR
H26B H 0.227847 0.511773 0.449152 0.055 Uiso 1 1 calc GR
H26C H 0.371638 0.451235 0.435868 0.055 Uiso 1 1 calc GR
C27 C 0.2902(3) 0.29907(16) 0.11178(11) 0.0411(6) Uani 1 1 d .
C28 C 0.3851(5) 0.36175(18) 0.06799(14) 0.0732(11) Uani 1 1 d .
H28A H 0.364449 0.353357 0.017159 0.110 Uiso 1 1 calc GR
H28B H 0.494637 0.352814 0.077345 0.110 Uiso 1 1 calc GR
H28C H 0.356884 0.419091 0.081508 0.110 Uiso 1 1 calc GR
C29 C 0.1187(4) 0.3070(3) 0.09577(17) 0.0906(14) Uani 1 1 d .
H29A H 0.061103 0.267867 0.125864 0.136 Uiso 1 1 calc GR
H29B H 0.100014 0.293869 0.045510 0.136 Uiso 1 1 calc GR
H29C H 0.084941 0.364526 0.105674 0.136 Uiso 1 1 calc GR
C30 C 0.3377(4) 0.21143(16) 0.08710(13) 0.0512(7) Uani 1 1 d .
H30A H 0.448834 0.204676 0.093025 0.077 Uiso 1 1 calc GR
H30B H 0.310706 0.204288 0.036777 0.077 Uiso 1 1 calc GR
H30C H 0.284010 0.169166 0.115688 0.077 Uiso 1 1 calc GR

loop_
_atom_site_aniso_label
_atom_site_aniso_U_11
_atom_site_aniso_U_22
_atom_site_aniso_U_33
_atom_site_aniso_U_23
_atom_site_aniso_U_13
_atom_site_aniso_U_12
O1 0.0490(10) 0.0321(8) 0.0348(8) -0.0065(7) -0.0033(7) -0.0139(7)
O2 0.0331(9) 0.0245(8) 0.0446(9) 0.0070(7) 0.0045(7) 0.0070(7)
O3 0.0551(11) 0.0501(10) 0.0318(8) 0.0142(7) 0.0090(8) 0.0293(9)
N1 0.0362(10) 0.0289(9) 0.0224(8) -0.0027(7) 0.0039(7) 0.0004(8)
C1 0.0223(9) 0.0189(9) 0.0226(9) -0.0005(8) -0.0002(8) 0.0002(8)
C2 0.0199(9) 0.0213(10) 0.0237(9) 0.0022(7) 0.0002(8) 0.0018(8)
C3 0.0280(10) 0.0238(10) 0.0267(9) 0.0004(8) 0.0002(8) -0.0017(9)
C4 0.0243(10) 0.0253(10) 0.0293(10) 0.0035(8) 0.0034(8) 0.0053(9)
C5 0.0315(12) 0.0367(12) 0.0350(11) 0.0105(10) 0.0093(9) 0.0047(10)
C6 0.0323(12) 0.0329(12) 0.0513(13) 0.0157(11) 0.0100(11) 0.0003(10)
C7 0.0279(11) 0.0267(11) 0.0532(14) 0.0060(10) -0.0021(10) -0.0049(9)
C8 0.0246(10) 0.0248(10) 0.0337(10) 0.0020(8) -0.0025(9) 0.0005(9)
C9 0.0182(9) 0.0196(9) 0.0281(9) 0.0034(8) 0.0008(8) 0.0025(8)
C10 0.078(2) 0.0402(14) 0.0482(15) -0.0124(12) -0.0132(14) -0.0227(14)
C11 0.0244(10) 0.0221(10) 0.0202(9) -0.0029(7) 0.0000(8) 0.0002(8)
C12 0.0263(10) 0.0229(10) 0.0283(10) -0.0030(8) -0.0014(8) 0.0013(8)
C13 0.0249(11) 0.0337(12) 0.0405(12) -0.0072(10) -0.0031(9) 0.0080(9)
C14 0.0207(11) 0.0465(14) 0.0426(12) -0.0103(11) 0.0036(9) -0.0029(10)
C15 0.0294(12) 0.0389(13) 0.0356(11) -0.0003(9) 0.0061(9) -0.0088(10)
C16 0.0273(11) 0.0280(11) 0.0272(10) 0.0011(8) 0.0015(8) -0.0032(9)
C17 0.0170(9) 0.0243(10) 0.0252(9) 0.0018(8) 0.0002(8) -0.0022(8)
C18 0.0232(10) 0.0278(10) 0.0252(9) -0.0012(8) 0.0020(8) 0.0035(8)
C19 0.0265(11) 0.0357(12) 0.0227(10) 0.0032(9) 0.0015(8) 0.0043(9)
C20 0.0255(10) 0.0293(11) 0.0281(10) 0.0068(8) 0.0026(8) 0.0070(9)
C21 0.0202(10) 0.0231(10) 0.0291(10) 0.0014(8) 0.0025(8) 0.0007(8)
C22 0.0227(10) 0.0256(10) 0.0233(9) 0.0014(8) -0.0007(8) -0.0023(8)
C23 0.0303(11) 0.0233(10) 0.0312(10) 0.0000(8) 0.0014(9) 0.0021(9)
C24 0.0472(15) 0.0296(12) 0.0497(14) 0.0027(10) 0.0015(12) -0.0056(11)
C25 0.0356(12) 0.0376(12) 0.0410(12) -0.0060(10) 0.0027(10) 0.0110(10)
C26 0.0468(14) 0.0324(12) 0.0315(11) -0.0064(9) 0.0005(10) 0.0063(10)
C27 0.0521(15) 0.0481(14) 0.0230(10) -0.0019(10) -0.0052(10) 0.0213(12)
C28 0.137(3) 0.0508(17) 0.0318(13) 0.0081(12) 0.0258(17) 0.0206(19)
C29 0.070(2) 0.150(3) 0.0518(17) -0.043(2) -0.0354(16) 0.052(2)
C30 0.077(2) 0.0491(15) 0.0273(11) -0.0084(11) -0.0101(12) 0.0151(15)

loop_
_atom_type_symbol
_atom_type_description
_atom_type_scat_dispersion_real
_atom_type_scat_dispersion_imag
_atom_type_scat_source
C C 0.0148 0.0070 'International Tables Vol C Tables 4.2.6.8 and 6.1.1.4'
H H 0.0000 0.0000 'International Tables Vol C Tables 4.2.6.8 and 6.1.1.4'
N N 0.0253 0.0136 'International Tables Vol C Tables 4.2.6.8 and 6.1.1.4'
O O 0.0412 0.0250 'International Tables Vol C Tables 4.2.6.8 and 6.1.1.4'

loop_
_geom_angle_atom_site_label_1
_geom_angle_atom_site_label_2
_geom_angle_atom_site_label_3
_geom_angle
C8 O1 C10 117.28(19)
C12 O2 H2 106.8(18)
C20 O3 H3 109.5
C3 N1 H1 125.3
C4 N1 H1 125.3
C4 N1 C3 109.48(16)
C2 C1 H1A 105.7
C2 C1 C11 112.98(15)
C2 C1 C17 113.09(15)
C11 C1 H1A 105.7
C17 C1 H1A 105.7
C17 C1 C11 112.77(15)
C3 C2 C1 127.94(18)
C3 C2 C9 106.12(17)
C9 C2 C1 125.90(17)
N1 C3 H3A 125.0
C2 C3 N1 109.92(18)
C2 C3 H3A 125.0
N1 C4 C5 129.80(19)
N1 C4 C9 107.37(17)
C5 C4 C9 122.8(2)
C4 C5 H5 121.7
C6 C5 C4 116.6(2)
C6 C5 H5 121.7
C5 C6 H6 118.6
C5 C6 C7 122.8(2)
C7 C6 H6 118.6
C6 C7 H7 119.9
C8 C7 C6 120.1(2)
C8 C7 H7 119.9
O1 C8 C7 125.07(19)
O1 C8 C9 115.51(18)
C7 C8 C9 119.4(2)
C4 C9 C2 107.09(17)
C4 C9 C8 118.22(18)
C8 C9 C2 134.61(18)
O1 C10 H10A 109.5
O1 C10 H10B 109.5
O1 C10 H10C 109.5
H10A C10 H10B 109.5
H10A C10 H10C 109.5
H10B C10 H10C 109.5
C12 C11 C1 119.51(17)
C16 C11 C1 123.13(17)
C16 C11 C12 117.11(18)
O2 C12 C11 122.00(18)
O2 C12 C13 116.44(18)
C13 C12 C11 121.50(19)
C12 C13 H13 120.0
C12 C13 C14 120.0(2)
C14 C13 H13 120.0
C13 C14 H14 120.1
C15 C14 C13 119.7(2)
C15 C14 H14 120.1
C14 C15 H15 120.2
C14 C15 C16 119.7(2)
C16 C15 H15 120.2
C11 C16 C15 121.9(2)
C11 C16 H16 119.0
C15 C16 H16 119.0
C18 C17 C1 119.04(17)
C22 C17 C1 122.70(16)
C22 C17 C18 118.25(18)
C17 C18 H18 118.7
C17 C18 C19 122.61(19)
C19 C18 H18 118.7
C18 C19 C20 117.08(17)
C18 C19 C27 120.23(19)
C20 C19 C27 122.68(19)
O3 C20 C19 121.10(18)
O3 C20 C21 116.27(18)
C19 C20 C21 122.48(18)
C20 C21 C23 122.50(18)
C22 C21 C20 117.06(18)
C22 C21 C23 120.39(17)
C17 C22 C21 122.45(18)
C17 C22 H22 118.8
C21 C22 H22 118.8
C24 C23 C21 109.02(17)
C24 C23 C25 109.37(18)
C24 C23 C26 108.48(18)
C25 C23 C21 112.50(17)
C25 C23 C26 106.06(18)
C26 C23 C21 111.30(17)
C23 C24 H24A 109.5
C23 C24 H24B 109.5
C23 C24 H24C 109.5
H24A C24 H24B 109.5
H24A C24 H24C 109.5
H24B C24 H24C 109.5
C23 C25 H25A 109.5
C23 C25 H25B 109.5
C23 C25 H25C 109.5
H25A C25 H25B 109.5
H25A C25 H25C 109.5
H25B C25 H25C 109.5
C23 C26 H26A 109.5
C23 C26 H26B 109.5
C23 C26 H26C 109.5
H26A C26 H26B 109.5
H26A C26 H26C 109.5
H26B C26 H26C 109.5
C28 C27 C19 110.0(2)
C29 C27 C19 110.6(2)
C29 C27 C28 111.5(3)
C29 C27 C30 106.3(3)
C30 C27 C19 111.63(18)
C30 C27 C28 106.7(2)
C27 C28 H28A 109.5
C27 C28 H28B 109.5
C27 C28 H28C 109.5
H28A C28 H28B 109.5
H28A C28 H28C 109.5
H28B C28 H28C 109.5
C27 C29 H29A 109.5
C27 C29 H29B 109.5
C27 C29 H29C 109.5
H29A C29 H29B 109.5
H29A C29 H29C 109.5
H29B C29 H29C 109.5
C27 C30 H30A 109.5
C27 C30 H30B 109.5
C27 C30 H30C 109.5
H30A C30 H30B 109.5
H30A C30 H30C 109.5
H30B C30 H30C 109.5

loop_
_geom_bond_atom_site_label_1
_geom_bond_atom_site_label_2
_geom_bond_distance
O1 C8 1.371(3)
O1 C10 1.422(3)
O2 H2 0.84(3)
O2 C12 1.381(2)
O3 H3 0.8400
O3 C20 1.382(2)
N1 H1 0.8800
N1 C3 1.372(3)
N1 C4 1.369(3)
C1 H1A 1.0000
C1 C2 1.516(3)
C1 C11 1.529(3)
C1 C17 1.528(3)
C2 C3 1.365(3)
C2 C9 1.446(3)
C3 H3A 0.9500
C4 C5 1.401(3)
C4 C9 1.406(3)
C5 H5 0.9500
C5 C6 1.364(3)
C6 H6 0.9500
C6 C7 1.400(3)
C7 H7 0.9500
C7 C8 1.381(3)
C8 C9 1.407(3)
C10 H10A 0.9800
C10 H10B 0.9800
C10 H10C 0.9800
C11 C12 1.399(3)
C11 C16 1.386(3)
C12 C13 1.384(3)
C13 H13 0.9500
C13 C14 1.385(3)
C14 H14 0.9500
C14 C15 1.378(3)
C15 H15 0.9500
C15 C16 1.392(3)
C16 H16 0.9500
C17 C18 1.388(3)
C17 C22 1.386(3)
C18 H18 0.9500
C18 C19 1.391(3)
C19 C20 1.402(3)
C19 C27 1.547(3)
C20 C21 1.405(3)
C21 C22 1.395(3)
C21 C23 1.541(3)
C22 H22 0.9500
C23 C24 1.534(3)
C23 C25 1.537(3)
C23 C26 1.538(3)
C24 H24A 0.9800
C24 H24B 0.9800
C24 H24C 0.9800
C25 H25A 0.9800
C25 H25B 0.9800
C25 H25C 0.9800
C26 H26A 0.9800
C26 H26B 0.9800
C26 H26C 0.9800
C27 C28 1.535(4)
C27 C29 1.529(4)
C27 C30 1.529(3)
C28 H28A 0.9800
C28 H28B 0.9800
C28 H28C 0.9800
C29 H29A 0.9800
C29 H29B 0.9800
C29 H29C 0.9800
C30 H30A 0.9800
C30 H30B 0.9800
C30 H30C 0.9800

loop_
_geom_hbond_atom_site_label_D
_geom_hbond_atom_site_label_H
_geom_hbond_atom_site_label_A
_geom_hbond_distance_DH
_geom_hbond_distance_HA
_geom_hbond_distance_DA
_geom_hbond_angle_DHA
_geom_hbond_site_symmetry_A
O3 H3 O2 0.84 2.04 2.762(2) 143.3 3_655
